data_2004372
loop_
_publ_author_name
'Gi, H.-J.'
'Wang, T.'
'Zhao, K.'

_publ_section_title
;
 1\b-(4-Methoxybenzyl)-8\a-vinyl-7-oxabicyclo[4.3.0]nonan-6\b-ol
;
_journal_issue 1
_journal_name_full 'Acta Crystallographica Section C'
_journal_page_first 186
_journal_page_last 187
_journal_paper_doi 10.1107/S0108270195008225
_journal_volume 52
_journal_year 1996
_chemical_formula_sum 'C18 H24 O3'
_chemical_formula_weight 288.39
_space_group_IT_number 14
_symmetry_cell_setting monoclinic
_symmetry_space_group_name_Hall '-P 2yab'
_symmetry_space_group_name_H-M 'P 1 21/a 1'
_atom_type_scat_source IntTabIV
_cell_angle_alpha 90
_cell_angle_beta 104.19(3)
_cell_angle_gamma 90
_cell_formula_units_Z 4
_cell_length_a 12.525(3)
_cell_length_b 8.490(2)
_cell_length_c 15.697(6)
_cell_measurement_reflns_used 25
_cell_measurement_temperature 299
_cell_measurement_theta_max 14.2
_cell_measurement_theta_min 8.1
_cell_volume 1618.2(9)
_diffrn_measurement_device 'Enraf-Nonius CAD-4'
_diffrn_measurement_method \w/2\q
_diffrn_radiation_type MoK\a
_diffrn_radiation_wavelength 0.71073
_diffrn_reflns_av_R_equivalents 0.027
_diffrn_reflns_limit_h_max 14
_diffrn_reflns_limit_h_min -14
_diffrn_reflns_limit_k_max 10
_diffrn_reflns_limit_k_min 0
_diffrn_reflns_limit_l_max 18
_diffrn_reflns_limit_l_min 0
_diffrn_reflns_number 3166
_diffrn_reflns_theta_max 25
_diffrn_standards_decay_% none
_diffrn_standards_interval_count 200
_diffrn_standards_number 3
_exptl_absorpt_coefficient_mu 0.0738
_exptl_absorpt_correction_type none
_exptl_crystal_colour colorless
_exptl_crystal_density_diffrn 1.184
_exptl_crystal_description needle
_exptl_crystal_size_max 0.4
_exptl_crystal_size_mid 0.4
_exptl_crystal_size_min 0.3
_refine_diff_density_max 0.24
_refine_diff_density_min -0.22
_refine_ls_extinction_method none
_refine_ls_goodness_of_fit_obs 5.7
_refine_ls_hydrogen_treatment 'H atoms refined isotropically'
_refine_ls_number_parameters 286
_refine_ls_number_reflns 1546
_refine_ls_R_factor_obs 0.057
_refine_ls_shift/esd_max 0.64
_refine_ls_structure_factor_coef Fsqd
_refine_ls_weighting_details 'w = 1 for all observed reflections'
_refine_ls_weighting_scheme calc
_refine_ls_wR_factor_obs 0.061
_reflns_number_observed 1546
_reflns_number_total 2936
_reflns_observed_criterion I>3\s(I)
_cod_data_source_file cr1175.cif
_cod_data_source_block cr1175a
_cod_depositor_comments
;
The following automatic conversions were performed:

'_refine_ls_weighting_scheme' value 'w = 1 for all observed
reflections' was changed to 'calc'. New tag
'_refine_ls_weighting_details' was created. The value of the new tag
was set to 'w = 1 for all observed reflections'.

Automatic conversion script
Id: cif_fix_values 3143 2015-03-26 13:38:13Z robertas 
;
_cod_original_cell_volume 1618
_cod_original_sg_symbol_H-M 'P 21/a'
_cod_database_code 2004372

loop_
_symmetry_equiv_pos_as_xyz
x,y,z
1/2+x,1/2-y,z
-x,-y,-z
1/2-x,1/2+y,-z

loop_
_atom_site_label
_atom_site_fract_x
_atom_site_fract_y
_atom_site_fract_z
_atom_site_B_iso_or_equiv
O1 .4614(2) .1336(2) .5758(1) 3.39(3)
O2 .0942(3) -.1058(7) .9653(2) 7.45(9)
O3 .4151(2) -.1294(3) .5573(1) 3.68(3)
C1 .3522(2) .1985(4) .5625(2) 3.58(5)
C2 .2965(2) .1067(4) .6243(2) 3.69(5)
C3 .3556(3) .3733(4) .5740(2) 4.59(6)
C4 .4461(4) .4581(5) .5899(4) 5.85(9)
C11 .4644(2) -.0146(3) .6194(2) 3.24(4)
C12 .5838(2) -.0547(4) .6601(2) 3.99(5)
C13 .6349(3) .0511(5) .7381(3) 5.63(8)
C14 .5647(3) .0527(5) .8047(3) 5.46(8)
C15 .4510(2) .1135(5) .7597(2) 4.20(5)
C16 .3901(2) .0110(3) .6834(2) 3.16(4)
C17 .3517(2) -.1476(3) .7141(2) 3.97(5)
C21 .2870(2) -.1356(4) .7840(2) 3.82(5)
C22 .1850(2) -.0626(5) .7658(2) 4.29(5)
C23 .1226(3) -.0545(6) .8278(3) 5.25(7)
C24 .1629(3) -.1202(6) .9098(2) 5.31(7)
C25 .2637(3) -.1939(5) .9294(3) 5.80(8)
C26 .3260(3) -.1981(5) .8669(3) 5.13(7)
C27 .1220(5) -.181(1) 1.0447(3) 9.6(2)
H 0.443(3) -0.143(5) 0.511(2) 2.7(6)
H1 0.312(4) 0.180(6) 0.503(3) 4.0(8)
H22 0.151(3) -0.019(5) 0.715(3) 3.2(6)
H23 0.050(4) 0.004(7) 0.814(4) 4.9(9)
H25 0.294(5) -0.232(7) 0.985(4) 5(1)
H26 0.398(5) -0.249(7) 0.887(4) 5(1)
H31 0.278(4) 0.426(6) 0.557(3) 3.8(7)
H41 0.440(7) 0.57(1) 0.579(6) 7(2)
H42 0.534(7) 0.40(1) 0.602(6) 8(2)
H121 0.625(3) -0.051(5) 0.612(2) 2.9(6)
H122 0.585(3) -0.148(4) 0.671(2) 2.4(5)
H131 0.689(3) 0.022(7) 0.755(4) 5(1)
H132 0.644(5) 0.17(1) 0.712(5) 9(2)
H141 0.561(4) -0.062(7) 0.834(4) 4.7(9)
H142 0.600(6) 0.12(1) 0.846(5) 7(1)
H151 0.403(4) 0.126(6) 0.803(3) 4.1(8)
H152 0.460(5) 0.235(8) 0.733(4) 5(1)
H171 0.424(4) -0.211(7) 0.746(3) 4.3(8)
H172 0.310(3) -0.209(5) 0.662(3) 3.3(6)
H221 0.263(4) 0.174(6) 0.662(3) 4.1(8)
H222 0.239(4) 0.047(6) 0.593(3) 3.7(7)
H271 0.080(6) -0.167(9) 1.087(5) 7(1)
H272 0.154(7) -0.28(1) 1.046(6) 8(2)
H273 0.179(9) -0.14(1) 1.076(7) 10(2)

loop_
_geom_angle_atom_site_label_1
_geom_angle_atom_site_label_2
_geom_angle_atom_site_label_3
_geom_angle
_geom_angle_publ_flag
C1 O1 C11 108.6(2) yes
C24 O2 C27 118.7(3) yes
O1 C1 C2 106.10(10) yes
O1 C1 C3 111.30(10) yes
C2 C1 C3 115.50(10) yes
C1 C2 C16 104.6(2) yes
C1 C3 C4 124.40(10) yes
O1 C11 O3 108.70(10) yes
O1 C11 C12 107.90(10) yes
O1 C11 C16 103.8(2) yes
C16 C17 C21 115.40(10) yes
C17 C21 C22 120.60(10) yes
C17 C21 C26 121.90(10) yes
C22 C21 C26 117.60(10) yes
C21 C22 C23 121.8(2) yes
O3 C11 C16 108.40(10) yes
C12 C11 C16 116.70(10) yes
C11 C12 C13 112.5(2) yes
C12 C13 C14 111.0(2) yes
C13 C14 C15 108.5(2) yes
O3 C11 C12 110.90(10) yes
C2 C16 C11 100.10(10) yes
C2 C16 C15 109.50(10) yes
C2 C16 C17 113.60(10) yes
C11 C16 C15 109.00(10) yes
C11 C16 C17 111.3(2) yes
C15 C16 C17 112.70(10) yes
C14 C15 C16 113.8(2) yes
C22 C23 C24 119.6(2) yes
O2 C24 C23 114.4(2) yes
O2 C24 C25 125.8(2) yes
C23 C24 C25 119.9(2) yes
C24 C25 C26 119.7(3) yes
C21 C26 C25 121.5(2) yes
C11 O3 H 117.0(10) no
O1 C1 H1 109.0(10) no
C2 C1 H1 109.0(10) no
C3 C1 H1 106.0(10) no
C1 C2 H221 115.0(10) no
C1 C2 H222 112.0(10) no
C16 C2 H221 108.0(10) no
C16 C2 H222 114(2) no
H221 C2 H222 104(2) no
C1 C3 H31 113.0(10) no
C4 C3 H31 121.0(10) no
C3 C4 H41 119(2) no
C3 C4 H42 122(2) no
H41 C4 H42 119(4) no
H151 C15 H152 106(2) no
C16 C17 H171 107.0(10) no
C16 C17 H172 110.0(10) no
C21 C17 H171 104.0(10) no
C21 C17 H172 111(2) no
H171 C17 H172 109(2) no
C21 C22 H22 126.0(10) no
C23 C22 H22 112.0(10) no
C11 C12 H121 108.0(10) no
C11 C12 H122 107(2) no
C13 C12 H121 113(2) no
C13 C12 H122 115.0(10) no
H121 C12 H122 101.0(10) no
C12 C13 H131 106(2) no
C12 C13 H132 107(3) no
C14 C13 H131 113(2) no
C14 C13 H132 113(2) no
H131 C13 H132 106(3) no
C13 C14 H141 113.0(10) no
C13 C14 H142 104(2) no
C15 C14 H141 112.0(10) no
C15 C14 H142 112(2) no
H141 C14 H142 109(3) no
C14 C15 H151 111.0(10) no
C14 C15 H152 108.0(10) no
C16 C15 H151 109.0(10) no
C16 C15 H152 108.0(10) no
C22 C23 H23 120.0(10) no
C24 C23 H23 120.0(10) no
C24 C25 H25 121(2) no
C26 C25 H25 119(2) no
C21 C26 H26 124(2) no
C25 C26 H26 114(2) no
O2 C27 H271 121(2) no
O2 C27 H272 117(3) no
O2 C27 H273 109(5) no
H271 C27 H272 114(4) no
H271 C27 H273 95(5) no
H272 C27 H273 92(4) no

loop_
_geom_bond_atom_site_label_1
_geom_bond_atom_site_label_2
_geom_bond_distance
_geom_bond_publ_flag
O1 C1 1.442(2) yes
O1 C11 1.429(2) yes
O2 C24 1.371(2) yes
O2 C27 1.367(4) yes
O3 C11 1.410(3) yes
C1 C2 1.538(3) yes
C1 C3 1.494(2) yes
C2 C16 1.536(3) yes
C3 C4 1.314(3) yes
C11 C12 1.514(3) yes
C11 C16 1.5420(10) yes
C12 C13 1.527(3) yes
C13 C14 1.521(3) yes
C14 C15 1.516(3) yes
C15 C16 1.525(2) yes
C16 C17 1.547(2) yes
C17 C21 1.519(2) yes
C21 C22 1.386(2) yes
C21 C26 1.379(3) yes
C22 C23 1.391(3) yes
C23 C24 1.380(3) yes
C24 C25 1.375(4) yes
C25 C26 1.395(3) yes
O3 H 0.89(3) no
C1 H1 0.96(2) no
C2 H221 0.99(2) no
C2 H222 0.92(2) no
C3 H31 1.04(2) no
C4 H41 0.96(4) no
C4 H42 1.18(4) no
C12 H121 1.01(2) no
C12 H122 0.81(2) no
C13 H131 0.71(3) no
C13 H132 1.09(5) no
C14 H141 1.08(3) no
C14 H142 0.89(4) no
C15 H151 1.02(2) no
C15 H152 1.13(3) no
C17 H171 1.07(2) no
C17 H172 1.00(3) no
C22 H22 0.88(2) no
C23 H23 1.01(3) no
C25 H25 0.93(4) no
C26 H26 0.98(3) no
C27 H271 0.95(4) no
C27 H272 0.91(5) no
C27 H273 0.83(6) no
